data_4023756
loop_
_publ_author_name
'Zhi-Feng Lu'
'Yong-Miao Shen'
'Jia-Jun Yue'
'Hong-Wen Hu'
'Jian-Hua Xu'

_publ_section_title
;
 Photoinduced Three-Component Reactions of Tetracyanobenzene with
 Alkenes in the Presence of 1,3-Dicarbonyl Compounds as Nucleophiles
;
_journal_name_full 'Journal of Organic Chemistry'
_journal_page_first 8010
_journal_page_last 8015
_journal_paper_doi 10.1021/jo801448v
_journal_volume 73
_journal_year 2008
_chemical_formula_moiety 'C22 H15 N3 O3'
_chemical_formula_sum 'C22 H15 N3 O3'
_chemical_formula_weight 369.37
_chemical_melting_point 432
_chemical_name_systematic
; 
5-(2-(2,4-Dioxopentan-3-yl)-2,3-dihydrobenzofuran-3-yl)
benzene-1,2,4-tricarbonitrile
;
_space_group_IT_number 14
_symmetry_cell_setting monoclinic
_symmetry_space_group_name_Hall '-P 2ybc'
_symmetry_space_group_name_H-M 'P 1 21/c 1'
_atom_sites_solution_hydrogens geom
_atom_sites_solution_primary direct
_atom_sites_solution_secondary difmap
_audit_creation_method SHELXL-97
_cell_angle_alpha 90.00
_cell_angle_beta 107.43(3)
_cell_angle_gamma 90.00
_cell_formula_units_Z 4
_cell_length_a 14.361(3)
_cell_length_b 8.4960(17)
_cell_length_c 15.965(3)
_cell_measurement_reflns_used 25
_cell_measurement_temperature 293(2)
_cell_measurement_theta_max 12
_cell_measurement_theta_min 10
_cell_volume 1858.5(7)
_computing_cell_refinement 'CAD4 Software'
_computing_data_collection 'CAD4 Software (Enraf-Nonius, 1989)'
_computing_data_reduction 'XCAD4 (Harms & Wocadlo, 1995)'
_computing_molecular_graphics SHELXTL
_computing_publication_material SHELXTL
_computing_structure_refinement SHELXTL
_computing_structure_solution 'SHELXTL (Sheldrick, 1997)'
_diffrn_ambient_temperature 293(2)
_diffrn_measured_fraction_theta_full 1.000
_diffrn_measured_fraction_theta_max 1.000
_diffrn_measurement_device_type 'Nonius cad4'
_diffrn_measurement_method \w/2\q
_diffrn_radiation_monochromator graphite
_diffrn_radiation_source 'fine-focus sealed tube'
_diffrn_radiation_type MoK\a
_diffrn_radiation_wavelength 0.71073
_diffrn_reflns_av_R_equivalents 0.0520
_diffrn_reflns_av_sigmaI/netI 0.0455
_diffrn_reflns_limit_h_max 16
_diffrn_reflns_limit_h_min -17
_diffrn_reflns_limit_k_max 10
_diffrn_reflns_limit_k_min 0
_diffrn_reflns_limit_l_max 19
_diffrn_reflns_limit_l_min 0
_diffrn_reflns_number 3470
_diffrn_reflns_theta_full 25.16
_diffrn_reflns_theta_max 25.16
_diffrn_reflns_theta_min 1.49
_diffrn_standards_decay_% 0
_diffrn_standards_interval_count 200
_diffrn_standards_interval_time 2h
_diffrn_standards_number 3
_exptl_absorpt_coefficient_mu 0.090
_exptl_absorpt_correction_T_max 0.991
_exptl_absorpt_correction_T_min 0.958
_exptl_absorpt_correction_type psi-scan
_exptl_absorpt_process_details '(XCAD4; Harms & Wocadlo, 1995)'
_exptl_crystal_colour colorless
_exptl_crystal_density_diffrn 1.320
_exptl_crystal_density_method 'not measured'
_exptl_crystal_description block
_exptl_crystal_F_000 768
_exptl_crystal_size_max 0.30
_exptl_crystal_size_mid 0.20
_exptl_crystal_size_min 0.10
_refine_diff_density_max 0.251
_refine_diff_density_min -0.343
_refine_diff_density_rms 0.061
_refine_ls_extinction_method none
_refine_ls_goodness_of_fit_ref 1.005
_refine_ls_hydrogen_treatment constr
_refine_ls_matrix_type full
_refine_ls_number_parameters 253
_refine_ls_number_reflns 3329
_refine_ls_number_restraints 0
_refine_ls_restrained_S_all 1.005
_refine_ls_R_factor_all 0.1083
_refine_ls_R_factor_gt 0.0632
_refine_ls_shift/su_max 0.000
_refine_ls_shift/su_mean 0.000
_refine_ls_structure_factor_coef Fsqd
_refine_ls_weighting_details 'calc w=1/[\s^2^(Fo^2^)+(0.06P)^2^+3.2P] where P=(Fo^2^+2Fc^2^)/3'
_refine_ls_weighting_scheme calc
_refine_ls_wR_factor_gt 0.1440
_refine_ls_wR_factor_ref 0.1901
_reflns_number_gt 2074
_reflns_number_total 3329
_reflns_threshold_expression I>2\s(I)
_cod_data_source_file jo801448v_si_003.cif
_cod_data_source_block x
_cod_depositor_comments
;
The following automatic conversions were performed:
'_symmetry_cell_setting' value 'Monoclinic' changed to 'monoclinic'
according to '/home/saulius/struct/CIF-dictionaries/cif_core.dic'
dictionary named 'cif_core.dic' version 2.4.1 from 2010-06-29.

Automatic conversion script
Id: cif_fix_enum 1527 2010-12-29 10:47:43Z saulius 
;
_cod_original_sg_symbol_H-M 'P 21/c'
_cod_database_code 4023756

loop_
_symmetry_equiv_pos_as_xyz
'x, y, z'
'-x, y+1/2, -z+1/2'
'-x, -y, -z'
'x, -y-1/2, z-1/2'

loop_
_atom_site_label
_atom_site_type_symbol
_atom_site_fract_x
_atom_site_fract_y
_atom_site_fract_z
_atom_site_U_iso_or_equiv
_atom_site_adp_type
_atom_site_occupancy
_atom_site_symmetry_multiplicity
_atom_site_calc_flag
_atom_site_refinement_flags
_atom_site_disorder_assembly
_atom_site_disorder_group
N1 N 0.3449(3) 1.0978(6) 1.1818(3) 0.0871(14) Uani 1 1 d . . .
N2 N -0.0322(3) 0.5143(5) 0.8694(2) 0.0701(11) Uani 1 1 d . . .
N3 N 0.0809(3) 1.0689(5) 1.1937(2) 0.0694(10) Uani 1 1 d . . .
O1 O 0.1707(2) 0.3045(4) 0.9752(2) 0.0785(10) Uani 1 1 d . . .
O2 O 0.3703(2) 0.1282(4) 0.9856(2) 0.0893(11) Uani 1 1 d . . .
O3 O 0.39298(18) 0.5674(3) 0.92765(19) 0.0601(8) Uani 1 1 d . . .
C1 C 0.1446(4) 0.1395(5) 0.8506(3) 0.0743(13) Uani 1 1 d . . .
H1A H 0.0907 0.1006 0.8684 0.111 Uiso 1 1 calc R . .
H1B H 0.1887 0.0546 0.8505 0.111 Uiso 1 1 calc R . .
H1C H 0.1209 0.1834 0.7927 0.111 Uiso 1 1 calc R . .
C2 C 0.1960(3) 0.2615(4) 0.9122(3) 0.0479(9) Uani 1 1 d . . .
C3 C 0.4541(3) 0.2284(6) 0.8915(3) 0.0678(12) Uani 1 1 d . . .
H3A H 0.5008 0.1489 0.9189 0.102 Uiso 1 1 calc R . .
H3B H 0.4845 0.3301 0.9022 0.102 Uiso 1 1 calc R . .
H3C H 0.4307 0.2095 0.8294 0.102 Uiso 1 1 calc R . .
C4 C 0.3707(3) 0.2234(5) 0.9289(2) 0.0484(9) Uani 1 1 d . . .
C5 C 0.2863(2) 0.3379(4) 0.8956(2) 0.0421(8) Uani 1 1 d . . .
H5 H 0.2733 0.3507 0.8321 0.051 Uiso 1 1 calc R . .
C6 C 0.3048(3) 0.4989(4) 0.9380(2) 0.0459(9) Uani 1 1 d . . .
H6 H 0.3105 0.4903 1.0005 0.055 Uiso 1 1 calc R . .
C7 C 0.2208(3) 0.6151(4) 0.8925(2) 0.0408(8) Uani 1 1 d . . .
H7 H 0.1648 0.5562 0.8556 0.049 Uiso 1 1 calc R . .
C8 C 0.2681(3) 0.7078(4) 0.8351(2) 0.0452(9) Uani 1 1 d . . .
C9 C 0.3664(3) 0.6760(5) 0.8610(3) 0.0538(10) Uani 1 1 d . . .
C10 C 0.4310(3) 0.7506(5) 0.8254(3) 0.0702(13) Uani 1 1 d . . .
H10 H 0.4977 0.7310 0.8455 0.084 Uiso 1 1 calc R . .
C11 C 0.3912(4) 0.8569(6) 0.7579(3) 0.0758(15) Uani 1 1 d . . .
H11 H 0.4320 0.9077 0.7310 0.091 Uiso 1 1 calc R . .
C12 C 0.2944(4) 0.8880(5) 0.7305(3) 0.0668(13) Uani 1 1 d . . .
H12 H 0.2702 0.9612 0.6859 0.080 Uiso 1 1 calc R . .
C13 C 0.2299(3) 0.8120(5) 0.7680(2) 0.0532(10) Uani 1 1 d . . .
H13 H 0.1632 0.8316 0.7479 0.064 Uiso 1 1 calc R . .
C14 C 0.1888(2) 0.7165(4) 0.9571(2) 0.0395(8) Uani 1 1 d . . .
C15 C 0.2532(3) 0.8209(4) 1.0112(2) 0.0428(8) Uani 1 1 d . . .
H15 H 0.3158 0.8305 1.0063 0.051 Uiso 1 1 calc R . .
C16 C 0.2266(3) 0.9121(4) 1.0730(2) 0.0433(9) Uani 1 1 d . . .
C17 C 0.1306(3) 0.9010(4) 1.0782(2) 0.0410(8) Uani 1 1 d . . .
C18 C 0.0659(3) 0.7990(4) 1.0254(2) 0.0438(9) Uani 1 1 d . . .
H18 H 0.0028 0.7908 1.0296 0.053 Uiso 1 1 calc R . .
C19 C 0.0946(2) 0.7062(4) 0.9649(2) 0.0410(8) Uani 1 1 d . . .
C20 C 0.2941(3) 1.0157(5) 1.1316(3) 0.0538(10) Uani 1 1 d . . .
C21 C 0.1023(3) 0.9952(5) 1.1424(2) 0.0490(9) Uani 1 1 d . . .
C22 C 0.0241(3) 0.5993(5) 0.9109(3) 0.0492(9) Uani 1 1 d . . .

loop_
_atom_site_aniso_label
_atom_site_aniso_U_11
_atom_site_aniso_U_22
_atom_site_aniso_U_33
_atom_site_aniso_U_23
_atom_site_aniso_U_13
_atom_site_aniso_U_12
N1 0.096(3) 0.114(4) 0.063(2) -0.033(3) 0.042(2) -0.041(3)
N2 0.075(2) 0.067(2) 0.077(3) -0.012(2) 0.037(2) -0.022(2)
N3 0.089(3) 0.069(2) 0.065(2) -0.011(2) 0.045(2) 0.007(2)
O1 0.092(2) 0.080(2) 0.092(2) -0.0096(19) 0.071(2) -0.0072(18)
O2 0.090(2) 0.097(3) 0.098(2) 0.052(2) 0.054(2) 0.035(2)
O3 0.0469(15) 0.0538(17) 0.0797(19) 0.0007(15) 0.0193(14) -0.0059(13)
C1 0.081(3) 0.058(3) 0.095(3) -0.008(3) 0.043(3) -0.019(2)
C2 0.052(2) 0.040(2) 0.058(2) -0.0020(18) 0.0265(18) 0.0007(17)
C3 0.066(3) 0.072(3) 0.082(3) 0.002(3) 0.046(2) 0.010(2)
C4 0.053(2) 0.052(2) 0.047(2) 0.0072(19) 0.0249(17) 0.0061(18)
C5 0.049(2) 0.042(2) 0.0449(19) 0.0027(16) 0.0275(16) 0.0040(16)
C6 0.056(2) 0.045(2) 0.0418(19) -0.0012(17) 0.0220(16) 0.0015(18)
C7 0.051(2) 0.0377(19) 0.0410(18) -0.0041(15) 0.0247(16) -0.0038(16)
C8 0.059(2) 0.041(2) 0.049(2) -0.0098(17) 0.0355(17) -0.0029(17)
C9 0.067(3) 0.042(2) 0.066(3) -0.010(2) 0.040(2) -0.0078(19)
C10 0.069(3) 0.060(3) 0.101(4) -0.020(3) 0.057(3) -0.016(2)
C11 0.104(4) 0.063(3) 0.092(3) -0.017(3) 0.076(3) -0.024(3)
C12 0.105(4) 0.054(3) 0.059(3) 0.003(2) 0.053(3) -0.006(3)
C13 0.077(3) 0.049(2) 0.043(2) -0.0027(18) 0.0325(19) 0.002(2)
C14 0.049(2) 0.0408(19) 0.0351(17) -0.0015(15) 0.0228(15) -0.0063(16)
C15 0.046(2) 0.046(2) 0.0454(19) 0.0012(17) 0.0268(16) -0.0054(17)
C16 0.056(2) 0.043(2) 0.0371(18) -0.0033(16) 0.0230(16) -0.0100(17)
C17 0.051(2) 0.041(2) 0.0389(18) 0.0014(16) 0.0254(15) 0.0019(16)
C18 0.0449(19) 0.048(2) 0.047(2) -0.0003(17) 0.0271(16) -0.0031(17)
C19 0.0427(19) 0.042(2) 0.0428(18) 0.0008(16) 0.0203(15) -0.0021(16)
C20 0.061(2) 0.067(3) 0.045(2) -0.007(2) 0.0336(19) -0.008(2)
C21 0.055(2) 0.054(2) 0.044(2) -0.0042(19) 0.0242(17) -0.0018(19)
C22 0.052(2) 0.047(2) 0.057(2) -0.0041(19) 0.0286(18) -0.0085(19)

loop_
_atom_type_symbol
_atom_type_description
_atom_type_scat_dispersion_real
_atom_type_scat_dispersion_imag
_atom_type_scat_source
C C 0.0033 0.0016 'International Tables Vol C Tables 4.2.6.8 and 6.1.1.4'
H H 0.0000 0.0000 'International Tables Vol C Tables 4.2.6.8 and 6.1.1.4'
N N 0.0061 0.0033 'International Tables Vol C Tables 4.2.6.8 and 6.1.1.4'
O O 0.0106 0.0060 'International Tables Vol C Tables 4.2.6.8 and 6.1.1.4'

loop_
_geom_angle_atom_site_label_1
_geom_angle_atom_site_label_2
_geom_angle_atom_site_label_3
_geom_angle
_geom_angle_site_symmetry_1
_geom_angle_site_symmetry_3
_geom_angle_publ_flag
C9 O3 C6 108.0(3) . . ?
C2 C1 H1A 109.5 . . ?
C2 C1 H1B 109.5 . . ?
H1A C1 H1B 109.5 . . ?
C2 C1 H1C 109.5 . . ?
H1A C1 H1C 109.5 . . ?
H1B C1 H1C 109.5 . . ?
O1 C2 C1 123.3(4) . . ?
O1 C2 C5 119.2(3) . . ?
C1 C2 C5 117.5(3) . . ?
C4 C3 H3A 109.5 . . ?
C4 C3 H3B 109.5 . . ?
H3A C3 H3B 109.5 . . ?
C4 C3 H3C 109.5 . . ?
H3A C3 H3C 109.5 . . ?
H3B C3 H3C 109.5 . . ?
O2 C4 C3 120.1(4) . . ?
O2 C4 C5 120.3(3) . . ?
C3 C4 C5 119.6(3) . . ?
C6 C5 C4 114.0(3) . . ?
C6 C5 C2 110.4(3) . . ?
C4 C5 C2 107.1(3) . . ?
C6 C5 H5 108.4 . . ?
C4 C5 H5 108.4 . . ?
C2 C5 H5 108.4 . . ?
O3 C6 C5 110.8(3) . . ?
O3 C6 C7 105.9(3) . . ?
C5 C6 C7 110.8(3) . . ?
O3 C6 H6 109.7 . . ?
C5 C6 H6 109.7 . . ?
C7 C6 H6 109.7 . . ?
C8 C7 C14 113.5(3) . . ?
C8 C7 C6 100.7(3) . . ?
C14 C7 C6 113.1(3) . . ?
C8 C7 H7 109.7 . . ?
C14 C7 H7 109.7 . . ?
C6 C7 H7 109.7 . . ?
C13 C8 C9 119.8(4) . . ?
C13 C8 C7 131.4(4) . . ?
C9 C8 C7 108.8(3) . . ?
O3 C9 C8 112.8(3) . . ?
O3 C9 C10 124.3(4) . . ?
C8 C9 C10 122.9(4) . . ?
C9 C10 C11 116.5(4) . . ?
C9 C10 H10 121.7 . . ?
C11 C10 H10 121.7 . . ?
C12 C11 C10 121.5(4) . . ?
C12 C11 H11 119.3 . . ?
C10 C11 H11 119.3 . . ?
C11 C12 C13 121.2(4) . . ?
C11 C12 H12 119.4 . . ?
C13 C12 H12 119.4 . . ?
C8 C13 C12 118.0(4) . . ?
C8 C13 H13 121.0 . . ?
C12 C13 H13 121.0 . . ?
C15 C14 C19 118.0(3) . . ?
C15 C14 C7 120.5(3) . . ?
C19 C14 C7 121.5(3) . . ?
C14 C15 C16 121.7(3) . . ?
C14 C15 H15 119.2 . . ?
C16 C15 H15 119.2 . . ?
C15 C16 C17 119.0(3) . . ?
C15 C16 C20 122.0(3) . . ?
C17 C16 C20 119.0(3) . . ?
C18 C17 C16 120.3(3) . . ?
C18 C17 C21 120.2(3) . . ?
C16 C17 C21 119.4(3) . . ?
C17 C18 C19 119.8(3) . . ?
C17 C18 H18 120.1 . . ?
C19 C18 H18 120.1 . . ?
C14 C19 C18 121.2(3) . . ?
C14 C19 C22 120.8(3) . . ?
C18 C19 C22 117.9(3) . . ?
N1 C20 C16 176.1(4) . . ?
N3 C21 C17 179.3(5) . . ?
N2 C22 C19 178.9(4) . . ?

loop_
_geom_bond_atom_site_label_1
_geom_bond_atom_site_label_2
_geom_bond_distance
_geom_bond_site_symmetry_2
_geom_bond_publ_flag
N1 C20 1.145(5) . ?
N2 C22 1.138(5) . ?
N3 C21 1.143(5) . ?
O1 C2 1.223(4) . ?
O2 C4 1.215(4) . ?
O3 C9 1.374(5) . ?
O3 C6 1.447(4) . ?
C1 C2 1.467(6) . ?
C1 H1A 0.9600 . ?
C1 H1B 0.9600 . ?
C1 H1C 0.9600 . ?
C2 C5 1.542(5) . ?
C3 C4 1.489(5) . ?
C3 H3A 0.9600 . ?
C3 H3B 0.9600 . ?
C3 H3C 0.9600 . ?
C4 C5 1.521(5) . ?
C5 C6 1.514(5) . ?
C5 H5 0.9800 . ?
C6 C7 1.560(5) . ?
C6 H6 0.9800 . ?
C7 C8 1.516(5) . ?
C7 C14 1.517(4) . ?
C7 H7 0.9800 . ?
C8 C13 1.371(5) . ?
C8 C9 1.374(5) . ?
C9 C10 1.378(6) . ?
C10 C11 1.391(7) . ?
C10 H10 0.9300 . ?
C11 C12 1.352(7) . ?
C11 H11 0.9300 . ?
C12 C13 1.402(6) . ?
C12 H12 0.9300 . ?
C13 H13 0.9300 . ?
C14 C15 1.381(5) . ?
C14 C19 1.397(5) . ?
C15 C16 1.394(5) . ?
C15 H15 0.9300 . ?
C16 C17 1.409(5) . ?
C16 C20 1.431(5) . ?
C17 C18 1.363(5) . ?
C17 C21 1.452(5) . ?
C18 C19 1.402(5) . ?
C18 H18 0.9300 . ?
C19 C22 1.439(5) . ?

loop_
_geom_torsion_atom_site_label_1
_geom_torsion_atom_site_label_2
_geom_torsion_atom_site_label_3
_geom_torsion_atom_site_label_4
_geom_torsion
_geom_torsion_site_symmetry_1
_geom_torsion_site_symmetry_2
_geom_torsion_site_symmetry_3
_geom_torsion_site_symmetry_4
_geom_torsion_publ_flag
O2 C4 C5 C6 97.5(5) . . . . ?
C3 C4 C5 C6 -82.5(4) . . . . ?
O2 C4 C5 C2 -24.9(5) . . . . ?
C3 C4 C5 C2 155.1(4) . . . . ?
O1 C2 C5 C6 -23.4(5) . . . . ?
C1 C2 C5 C6 156.6(4) . . . . ?
O1 C2 C5 C4 101.3(4) . . . . ?
C1 C2 C5 C4 -78.7(4) . . . . ?
C9 O3 C6 C5 101.7(3) . . . . ?
C9 O3 C6 C7 -18.6(4) . . . . ?
C4 C5 C6 O3 55.7(4) . . . . ?
C2 C5 C6 O3 176.3(3) . . . . ?
C4 C5 C6 C7 173.0(3) . . . . ?
C2 C5 C6 C7 -66.4(4) . . . . ?
O3 C6 C7 C8 18.7(3) . . . . ?
C5 C6 C7 C8 -101.6(3) . . . . ?
O3 C6 C7 C14 -102.7(3) . . . . ?
C5 C6 C7 C14 137.0(3) . . . . ?
C14 C7 C8 C13 -70.4(5) . . . . ?
C6 C7 C8 C13 168.4(4) . . . . ?
C14 C7 C8 C9 108.3(3) . . . . ?
C6 C7 C8 C9 -12.9(4) . . . . ?
C6 O3 C9 C8 10.7(4) . . . . ?
C6 O3 C9 C10 -171.7(4) . . . . ?
C13 C8 C9 O3 -178.9(3) . . . . ?
C7 C8 C9 O3 2.3(4) . . . . ?
C13 C8 C9 C10 3.5(6) . . . . ?
C7 C8 C9 C10 -175.4(4) . . . . ?
O3 C9 C10 C11 179.7(4) . . . . ?
C8 C9 C10 C11 -2.9(6) . . . . ?
C9 C10 C11 C12 1.7(6) . . . . ?
C10 C11 C12 C13 -1.2(7) . . . . ?
C9 C8 C13 C12 -2.7(5) . . . . ?
C7 C8 C13 C12 175.8(4) . . . . ?
C11 C12 C13 C8 1.7(6) . . . . ?
C8 C7 C14 C15 -51.2(4) . . . . ?
C6 C7 C14 C15 62.7(4) . . . . ?
C8 C7 C14 C19 129.7(4) . . . . ?
C6 C7 C14 C19 -116.4(4) . . . . ?
C19 C14 C15 C16 1.1(5) . . . . ?
C7 C14 C15 C16 -178.1(3) . . . . ?
C14 C15 C16 C17 -2.1(5) . . . . ?
C14 C15 C16 C20 177.4(3) . . . . ?
C15 C16 C17 C18 2.1(5) . . . . ?
C20 C16 C17 C18 -177.5(3) . . . . ?
C15 C16 C17 C21 179.8(3) . . . . ?
C20 C16 C17 C21 0.3(5) . . . . ?
C16 C17 C18 C19 -0.9(5) . . . . ?
C21 C17 C18 C19 -178.7(3) . . . . ?
C15 C14 C19 C18 0.1(5) . . . . ?
C7 C14 C19 C18 179.2(3) . . . . ?
C15 C14 C19 C22 -179.6(3) . . . . ?
C7 C14 C19 C22 -0.5(5) . . . . ?
C17 C18 C19 C14 -0.2(5) . . . . ?
C17 C18 C19 C22 179.6(3) . . . . ?
